data_1557322
loop_
_publ_author_name
'Stenstrom, Yngve'
'Romming, Christian'
'Skattebol, Lars'

_publ_section_title
;
 A Facile Formation of the Tricyclo[3.3.0.0(2,4)]octane Ring System
;
_journal_name_full 'Acta Chemica Scandinavica'
_journal_page_first 1134
_journal_page_last 1137
_journal_paper_doi 10.3891/acta.chem.scand.51-1134
_journal_volume 51
_journal_year 1997
_chemical_formula_sum 'C13 H21 Br O'
_chemical_formula_weight 273.21
_chemical_name_common
;
6-Bromo-1,4,4,7,7-pentamethylbicyclo[3.3.0]octan-3-one 
;
_space_group_IT_number 14
_space_group_name_Hall '-P 2ybc'
_space_group_name_H-M_alt 'P 1 21/c 1'
_symmetry_cell_setting monoclinic
_symmetry_Int_Tables_number 14
_symmetry_space_group_name_Hall '-P 2ybc'
_symmetry_space_group_name_H-M 'P 1 21/c 1'
_cell_angle_alpha 90.
_cell_angle_beta 106.15(1)
_cell_angle_gamma 90.
_cell_formula_units_Z 8
_cell_length_a 12.3752(4)
_cell_length_b 14.4445(4)
_cell_length_c 15.3662(5)
_cell_volume 2638.37(19)
_diffrn_ambient_temperature 150
_diffrn_radiation_probe x-ray
_diffrn_radiation_type MoK\a
_diffrn_radiation_wavelength 0.71073
_exptl_absorpt_coefficient_mu 3.091
_exptl_crystal_density_diffrn 1.376
_exptl_crystal_F_000 1136
_refine_ls_goodness_of_fit_ref 1.023
_refine_ls_number_parameters 271
_refine_ls_number_reflns 15421
_refine_ls_R_factor_all 0.1107
_refine_ls_R_factor_gt 0.0549
_refine_ls_wR_factor_gt 0.0877
_refine_ls_wR_factor_ref 0.1028
_cod_data_source_file Acta-Chem-Scand-1997-51-1134.cif
_cod_data_source_block 1
_cod_original_sg_symbol_H-M 'P 21/c'
_cod_database_code 1557322

loop_
_space_group_symop_id
_space_group_symop_operation_xyz
1 x,y,z
2 -x,1/2+y,1/2-z
3 -x,-y,-z
4 x,1/2-y,1/2+z

loop_
_atom_site_label
_atom_site_type_symbol
_atom_site_thermal_displace_type
_atom_site_fract_x
_atom_site_fract_y
_atom_site_fract_z
_atom_site_occupancy
_atom_site_U_iso_or_equiv
_atom_site_calc_flag
_atom_site_refinement_flags
_atom_site_disorder_assembly
_atom_site_disorder_group
Br1 Br Uiso -0.00010(10) 0.78860(10) 0.21000(10) 1.000 0.0320(10) . . . .
Br21 Br Uiso 0.22780(10) 0.35840(10) 0.50540(10) 1.000 0.0300(10) . . . .
O1 O Uiso 0.42450(10) 0.76420(10) 0.47910(10) 1.000 0.0500(10) . . . .
C1 C Uiso 0.16910(10) 0.62890(10) 0.43860(10) 1.000 0.0220(10) . . . .
C2 C Uiso 0.2974(2) 0.6382(2) 0.4752(2) 1.000 0.0450(10) . . . .
C3 C Uiso 0.3292(2) 0.73630(10) 0.46250(10) 1.000 0.0290(10) . . . .
C4 C Uiso 0.22350(10) 0.79620(10) 0.42700(10) 1.000 0.0240(10) . . . .
C5 C Uiso 0.12870(10) 0.72470(10) 0.39040(10) 1.000 0.0190(10) . . . .
C6 C Uiso 0.10100(10) 0.69920(10) 0.28990(10) 1.000 0.0200(10) . . . .
C7 C Uiso 0.05200(10) 0.60080(10) 0.27980(10) 1.000 0.0220(10) . . . .
C8 C Uiso 0.1349(2) 0.55500(10) 0.36280(10) 1.000 0.0280(10) . . . .
C9 C Uiso 0.1158(3) 0.6084(2) 0.5155(2) 1.000 0.0470(10) . . . .
C10 C Uiso 0.2052(2) 0.8466(2) 0.51050(10) 1.000 0.0360(10) . . . .
C11 C Uiso 0.2426(2) 0.86890(10) 0.36010(10) 1.000 0.0340(10) . . . .
C12 C Uiso 0.0570(2) 0.55540(10) 0.19130(10) 1.000 0.0340(10) . . . .
C13 C Uiso -0.0683(2) 0.59630(10) 0.28790(10) 1.000 0.0290(10) . . . .
O21 O Uiso 0.64890(10) 0.31630(10) 0.75370(10) 1.000 0.0520(10) . . . .
C21 C Uiso 0.39010(10) 0.18900(10) 0.72790(10) 1.000 0.0220(10) . . . .
C22 C Uiso 0.5185(2) 0.1970(2) 0.7694(2) 1.000 0.0390(10) . . . .
C23 C Uiso 0.55330(10) 0.2918(2) 0.74790(10) 1.000 0.0310(10) . . . .
C24 C Uiso 0.45040(10) 0.35520(10) 0.71940(10) 1.000 0.0260(10) . . . .
C25 C Uiso 0.35290(10) 0.28650(10) 0.68210(10) 1.000 0.0180(10) . . . .
C26 C Uiso 0.32510(10) 0.26430(10) 0.58100(10) 1.000 0.0180(10) . . . .
C27 C Uiso 0.27370(10) 0.16700(10) 0.56780(10) 1.000 0.0230(10) . . . .
C28 C Uiso 0.3569(2) 0.11880(10) 0.64840(10) 1.000 0.0270(10) . . . .
C29 C Uiso 0.3325(2) 0.16610(10) 0.80170(10) 1.000 0.0340(10) . . . .
C30 C Uiso 0.4397(2) 0.3988(2) 0.80840(10) 1.000 0.0360(10) . . . .
C31 C Uiso 0.4665(2) 0.4322(2) 0.6562(2) 1.000 0.0420(10) . . . .
C32 C Uiso 0.2770(2) 0.12550(10) 0.47730(10) 1.000 0.0350(10) . . . .
C33 C Uiso 0.1526(2) 0.1640(2) 0.57520(10) 1.000 0.0330(10) . . . .

loop_
_atom_type_symbol
_atom_type_description
_atom_type_scat_dispersion_real
_atom_type_scat_dispersion_imag
_atom_type_scat_source
C C 0.0033 0.0016 ' International Tables Vol C Tables 4.2.6.8 and 6.1.1.4'
Br Br -0.2901 2.4595 ' International Tables Vol C Tables 4.2.6.8 and 6.1.1.4'
O O 0.0106 0.0060 ' International Tables Vol C Tables 4.2.6.8 and 6.1.1.4'

loop_
_geom_angle_atom_site_label_1
_geom_angle_atom_site_label_2
_geom_angle_atom_site_label_3
_geom_angle
_geom_angle_site_symmetry_1
_geom_angle_site_symmetry_2
_geom_angle_site_symmetry_3
_geom_angle_publ_flag
C2 C1 C5 104.75(14) . . . no
C2 C1 C8 111.96(16) . . . no
C2 C1 C9 110.92(19) . . . no
C5 C1 C8 105.41(12) . . . no
C5 C1 C9 112.43(15) . . . no
C8 C1 C9 111.10(16) . . . no
C1 C2 C3 108.5(2) . . . no
O1 C3 C2 124.48(19) . . . yes
O1 C3 C4 125.00(14) . . . yes
C2 C3 C4 110.51(19) . . . no
C3 C4 C5 103.76(12) . . . no
C3 C4 C10 106.10(13) . . . no
C3 C4 C11 110.43(14) . . . no
C5 C4 C10 110.18(14) . . . no
C5 C4 C11 117.15(13) . . . no
C10 C4 C11 108.63(14) . . . no
C1 C5 C4 107.73(11) . . . no
C1 C5 C6 102.39(11) . . . no
C4 C5 C6 117.51(12) . . . no
Br1 C6 C5 113.32(10) . . . yes
Br1 C6 C7 112.27(10) . . . yes
C5 C6 C7 107.21(12) . . . no
C6 C7 C8 99.20(12) . . . no
C6 C7 C12 112.01(12) . . . no
C6 C7 C13 113.39(11) . . . no
C8 C7 C12 111.67(13) . . . no
C8 C7 C13 110.63(14) . . . no
C12 C7 C13 109.62(14) . . . no
C1 C8 C7 107.77(12) . . . no
C22 C21 C25 104.81(14) . . . no
C22 C21 C28 113.01(16) . . . no
C22 C21 C29 110.33(16) . . . no
C25 C21 C28 104.50(11) . . . no
C25 C21 C29 112.50(12) . . . no
C28 C21 C29 111.42(13) . . . no
C21 C22 C23 107.65(19) . . . no
O21 C23 C22 125.7(2) . . . yes
O21 C23 C24 124.3(2) . . . yes
C22 C23 C24 110.02(15) . . . no
C23 C24 C25 102.93(13) . . . no
C23 C24 C30 105.08(14) . . . no
C23 C24 C31 111.89(15) . . . no
C25 C24 C30 109.89(14) . . . no
C25 C24 C31 117.33(15) . . . no
C30 C24 C31 108.96(17) . . . no
C21 C25 C24 107.81(11) . . . no
C21 C25 C26 102.73(11) . . . no
C24 C25 C26 116.34(12) . . . no
Br21 C26 C25 112.52(10) . . . yes
Br21 C26 C27 113.09(10) . . . yes
C25 C26 C27 107.13(12) . . . no
C26 C27 C28 98.52(12) . . . no
C26 C27 C32 111.45(12) . . . no
C26 C27 C33 113.20(15) . . . no
C28 C27 C32 111.98(13) . . . no
C28 C27 C33 112.09(14) . . . no
C32 C27 C33 109.32(14) . . . no
C21 C28 C27 108.01(12) . . . no

loop_
_geom_bond_atom_site_label_1
_geom_bond_atom_site_label_2
_geom_bond_distance
_geom_bond_site_symmetry_1
_geom_bond_site_symmetry_2
_geom_bond_publ_flag
Br1 C6 1.971(2) . . yes
Br21 C26 1.967(2) . . yes
O1 C3 1.205(3) . . yes
C1 C5 1.584(2) . . no
C1 C8 1.550(2) . . no
C1 C9 1.534(4) . . no
C1 C2 1.536(3) . . no
C2 C3 1.498(3) . . no
C3 C4 1.536(3) . . no
C4 C5 1.547(2) . . no
C4 C11 1.533(2) . . no
C4 C10 1.546(2) . . no
C5 C6 1.531(2) . . no
C6 C7 1.536(2) . . no
C7 C12 1.526(2) . . no
C7 C13 1.529(3) . . no
C7 C8 1.546(2) . . no
O21 C23 1.214(2) . . yes
C21 C22 1.543(3) . . no
C21 C25 1.584(2) . . no
C21 C28 1.553(2) . . no
C21 C29 1.534(2) . . no
C22 C23 1.500(4) . . no
C23 C24 1.530(2) . . no
C24 C25 1.544(2) . . no
C24 C30 1.544(2) . . no
C24 C31 1.526(3) . . no
C25 C26 1.529(2) . . no
C26 C27 1.533(2) . . no
C27 C28 1.539(2) . . no
C27 C32 1.525(2) . . no
C27 C33 1.535(3) . . no

loop_
_geom_torsion_atom_site_label_1
_geom_torsion_atom_site_label_2
_geom_torsion_atom_site_label_3
_geom_torsion_atom_site_label_4
_geom_torsion
_geom_torsion_site_symmetry_1
_geom_torsion_site_symmetry_2
_geom_torsion_site_symmetry_3
_geom_torsion_site_symmetry_4
_geom_torsion_publ_flag
C5 C1 C2 C3 7.9(2) . . . . no
C8 C1 C2 C3 121.68(18) . . . . no
C9 C1 C2 C3 -113.6(2) . . . . no
C2 C1 C5 C4 -18.89(17) . . . . no
C2 C1 C5 C6 105.63(15) . . . . no
C8 C1 C5 C4 -137.16(14) . . . . no
C8 C1 C5 C6 -12.65(15) . . . . no
C9 C1 C5 C4 101.65(18) . . . . no
C9 C1 C5 C6 -133.83(17) . . . . no
C2 C1 C8 C7 -127.03(18) . . . . no
C5 C1 C8 C7 -13.71(18) . . . . no
C9 C1 C8 C7 108.34(19) . . . . no
C1 C2 C3 O1 -175.01(17) . . . . no
C1 C2 C3 C4 5.9(2) . . . . no
O1 C3 C4 C5 163.50(16) . . . . no
O1 C3 C4 C10 -80.4(2) . . . . no
O1 C3 C4 C11 37.2(2) . . . . no
C2 C3 C4 C5 -17.45(19) . . . . no
C2 C3 C4 C10 98.68(19) . . . . no
C2 C3 C4 C11 -143.78(17) . . . . no
C3 C4 C5 C1 22.04(15) . . . . no
C3 C4 C5 C6 -92.83(14) . . . . no
C10 C4 C5 C1 -91.18(15) . . . . no
C10 C4 C5 C6 153.96(14) . . . . no
C11 C4 C5 C1 144.00(14) . . . . no
C11 C4 C5 C6 29.14(19) . . . . no
C1 C5 C6 Br1 159.85(9) . . . . no
C1 C5 C6 C7 35.41(13) . . . . no
C4 C5 C6 Br1 -82.38(14) . . . . no
C4 C5 C6 C7 153.18(12) . . . . no
Br1 C6 C7 C8 -168.25(12) . . . . no
Br1 C6 C7 C12 73.79(15) . . . . no
Br1 C6 C7 C13 -50.93(15) . . . . no
C5 C6 C7 C8 -43.17(14) . . . . no
C5 C6 C7 C12 -161.13(13) . . . . no
C5 C6 C7 C13 74.15(14) . . . . no
C6 C7 C8 C1 33.95(17) . . . . no
C12 C7 C8 C1 152.17(15) . . . . no
C13 C7 C8 C1 -85.44(17) . . . . no
C25 C21 C22 C23 -0.8(2) . . . . no
C28 C21 C22 C23 112.38(18) . . . . no
C29 C21 C22 C23 -122.14(18) . . . . no
C22 C21 C25 C24 -15.22(17) . . . . no
C22 C21 C25 C26 108.17(15) . . . . no
C28 C21 C25 C24 -134.29(14) . . . . no
C28 C21 C25 C26 -10.90(15) . . . . no
C29 C21 C25 C24 104.68(14) . . . . no
C29 C21 C25 C26 -131.93(13) . . . . no
C22 C21 C28 C27 -129.71(18) . . . . no
C25 C21 C28 C27 -16.34(18) . . . . no
C29 C21 C28 C27 105.40(16) . . . . no
C21 C22 C23 O21 -164.48(17) . . . . no
C21 C22 C23 C24 16.9(2) . . . . no
O21 C23 C24 C25 155.57(16) . . . . no
O21 C23 C24 C30 -89.4(2) . . . . no
O21 C23 C24 C31 28.7(2) . . . . no
C22 C23 C24 C25 -25.82(19) . . . . no
C22 C23 C24 C30 89.2(2) . . . . no
C22 C23 C24 C31 -152.69(19) . . . . no
C23 C24 C25 C21 24.66(14) . . . . no
C23 C24 C25 C26 -90.01(14) . . . . no
C30 C24 C25 C21 -86.86(16) . . . . no
C30 C24 C25 C26 158.47(14) . . . . no
C31 C24 C25 C21 147.98(16) . . . . no
C31 C24 C25 C26 33.3(2) . . . . no
C21 C25 C26 Br21 160.00(9) . . . . no
C21 C25 C26 C27 35.10(13) . . . . no
C24 C25 C26 Br21 -82.50(13) . . . . no
C24 C25 C26 C27 152.60(12) . . . . no
Br21 C26 C27 C28 -168.75(12) . . . . no
Br21 C26 C27 C32 73.51(15) . . . . no
Br21 C26 C27 C33 -50.20(15) . . . . no
C25 C26 C27 C28 -44.20(14) . . . . no
C25 C26 C27 C32 -161.94(13) . . . . no
C25 C26 C27 C33 74.34(14) . . . . no
C26 C27 C28 C21 36.29(17) . . . . no
C32 C27 C28 C21 153.62(15) . . . . no
C33 C27 C28 C21 -83.10(19) . . . . no
